data_4102498
loop_
_publ_author_name
'Sergey I. Druzhinin'
'Peter Mayer'
'Dietmar Stalke'
'Rixa von B\"ulow'
'Mathias Noltemeyer'
'Klaas A. Zachariasse'

_publ_contact_author_address
;
Max-Planck-Institut fuer biophysikalische Chemie, Spektroskopie und 
Photochemische Kinetik
D-37070 Goettingen
Germany
;
_publ_contact_author_email kzachar@gwdg.de
_publ_contact_author_name 'Klaas A. Zachariasse'
_publ_section_title
;
 Intramolecular Charge Transfer with
 1-tert-Butyl-6-cyano-1,2,3,4-tetrahydroquinoline (NTC6) and Other
 Aminobenzonitriles. A Comparison of Experimental Vapor Phase Spectra and
 Crystal Structures with Calculations
;
_journal_name_full 'Journal of the American Chemical Society'
_journal_page_first 7730
_journal_page_last 7744
_journal_paper_doi 10.1021/ja101336n
_journal_volume 132
_journal_year 2010
_chemical_formula_sum 'C11 H12 N2'
_chemical_formula_weight 172.23
_chemical_name_systematic
; 
 ? 
;
_space_group_IT_number 14
_symmetry_cell_setting monoclinic
_symmetry_space_group_name_Hall '-P 2ybc'
_symmetry_space_group_name_H-M 'P 1 21/c 1'
_atom_sites_solution_hydrogens geom
_atom_sites_solution_primary direct
_atom_sites_solution_secondary difmap
_audit_creation_method SHELXL-97
_cell_angle_alpha 90.00
_cell_angle_beta 93.874(2)
_cell_angle_gamma 90.00
_cell_formula_units_Z 4
_cell_length_a 8.2311(8)
_cell_length_b 7.3758(7)
_cell_length_c 15.2252(15)
_cell_measurement_temperature 103(2)
_cell_volume 922.22(15)
_computing_structure_refinement 'SHELXL-97 (Sheldrick, 1997)'
_computing_structure_solution 'SHELXS-97 (Sheldrick, 1990)'
_diffrn_ambient_temperature 103(2)
_diffrn_measured_fraction_theta_full 0.998
_diffrn_measured_fraction_theta_max 0.998
_diffrn_radiation_monochromator graphite
_diffrn_radiation_source 'fine-focus sealed tube'
_diffrn_radiation_type MoK\a
_diffrn_radiation_wavelength 0.71073
_diffrn_reflns_av_R_equivalents 0.0000
_diffrn_reflns_av_sigmaI/netI 0.0197
_diffrn_reflns_limit_h_max 10
_diffrn_reflns_limit_h_min -10
_diffrn_reflns_limit_k_max 9
_diffrn_reflns_limit_k_min 0
_diffrn_reflns_limit_l_max 19
_diffrn_reflns_limit_l_min 0
_diffrn_reflns_number 1883
_diffrn_reflns_theta_full 26.38
_diffrn_reflns_theta_max 26.38
_diffrn_reflns_theta_min 2.48
_exptl_absorpt_coefficient_mu 0.075
_exptl_absorpt_correction_type none
_exptl_crystal_colour colorless
_exptl_crystal_density_diffrn 1.240
_exptl_crystal_density_method 'not measured'
_exptl_crystal_F_000 368
_exptl_crystal_size_max 0.2*0.2*0.1
_refine_diff_density_max 0.475
_refine_diff_density_min -0.312
_refine_diff_density_rms 0.055
_refine_ls_extinction_method none
_refine_ls_goodness_of_fit_ref 1.291
_refine_ls_hydrogen_treatment mixed
_refine_ls_matrix_type full
_refine_ls_number_parameters 119
_refine_ls_number_reflns 1883
_refine_ls_number_restraints 0
_refine_ls_restrained_S_all 1.291
_refine_ls_R_factor_all 0.0848
_refine_ls_R_factor_gt 0.0823
_refine_ls_shift/su_max 0.000
_refine_ls_shift/su_mean 0.000
_refine_ls_structure_factor_coef Fsqd
_refine_ls_weighting_details 'calc w=1/[\s^2^(Fo^2^)+(0.0394P)^2^+1.2201P] where P=(Fo^2^+2Fc^2^)/3'
_refine_ls_weighting_scheme calc
_refine_ls_wR_factor_gt 0.1680
_refine_ls_wR_factor_ref 0.1693
_reflns_number_gt 1822
_reflns_number_total 1883
_reflns_threshold_expression >2sigma(I)
_cod_data_source_file ja101336n_si_004.cif
_cod_data_source_block z2
_cod_database_code 4102498

loop_
_symmetry_equiv_pos_as_xyz
'x, y, z'
'-x, y+1/2, -z+1/2'
'-x, -y, -z'
'x, -y-1/2, z-1/2'

loop_
_atom_site_label
_atom_site_type_symbol
_atom_site_fract_x
_atom_site_fract_y
_atom_site_fract_z
_atom_site_U_iso_or_equiv
_atom_site_adp_type
_atom_site_occupancy
_atom_site_symmetry_multiplicity
_atom_site_calc_flag
_atom_site_refinement_flags
N1 N 0.2844(2) 0.1675(3) 0.77767(14) 0.0258(5) Uani 1 1 d .
N2 N 0.9285(3) 0.1665(3) 1.07870(15) 0.0312(5) Uani 1 1 d .
C1 C 0.4118(3) 0.1569(3) 0.84062(16) 0.0222(5) Uani 1 1 d .
C2 C 0.4020(3) 0.2430(3) 0.92363(16) 0.0224(5) Uani 1 1 d .
C3 C 0.2455(3) 0.3292(4) 0.94740(17) 0.0266(6) Uani 1 1 d .
H3A H 0.2701 0.4365 0.9850 0.032 Uiso 1 1 calc R
H3B H 0.1834 0.2419 0.9815 0.032 Uiso 1 1 calc R
C4 C 0.1420(3) 0.3870(4) 0.86487(18) 0.0319(6) Uani 1 1 d .
H4A H 0.0327 0.4250 0.8813 0.038 Uiso 1 1 calc R
H4B H 0.1937 0.4917 0.8371 0.038 Uiso 1 1 calc R
C5 C 0.1257(3) 0.2320(4) 0.80059(18) 0.0315(6) Uani 1 1 d .
H5A H 0.0657 0.1314 0.8268 0.038 Uiso 1 1 calc R
H5B H 0.0620 0.2721 0.7466 0.038 Uiso 1 1 calc R
C6 C 0.2897(3) 0.0667(4) 0.69661(18) 0.0347(7) Uani 1 1 d .
H6A H 0.3917 0.0930 0.6695 0.052 Uiso 1 1 calc R
H6B H 0.1974 0.1020 0.6562 0.052 Uiso 1 1 calc R
H6C H 0.2834 -0.0634 0.7091 0.052 Uiso 1 1 calc R
C7 C 0.5564(3) 0.0642(3) 0.82393(16) 0.0249(6) Uani 1 1 d .
H7A H 0.5627 0.0002 0.7701 0.030 Uiso 1 1 calc R
C8 C 0.6889(3) 0.0648(3) 0.88463(16) 0.0245(5) Uani 1 1 d .
H8A H 0.7854 0.0021 0.8720 0.029 Uiso 1 1 calc R
C9 C 0.6821(3) 0.1568(3) 0.96432(16) 0.0225(5) Uani 1 1 d .
C10 C 0.5371(3) 0.2433(3) 0.98279(16) 0.0232(5) Uani 1 1 d .
H10A H 0.5313 0.3039 1.0375 0.028 Uiso 1 1 calc R
C11 C 0.8198(3) 0.1611(3) 1.02761(16) 0.0246(6) Uani 1 1 d .

loop_
_atom_site_aniso_label
_atom_site_aniso_U_11
_atom_site_aniso_U_22
_atom_site_aniso_U_33
_atom_site_aniso_U_23
_atom_site_aniso_U_13
_atom_site_aniso_U_12
N1 0.0227(10) 0.0279(11) 0.0260(11) 0.0017(9) -0.0040(8) -0.0006(9)
N2 0.0230(11) 0.0352(13) 0.0343(12) -0.0062(10) -0.0074(9) 0.0045(9)
C1 0.0219(12) 0.0214(12) 0.0232(12) 0.0053(10) -0.0002(9) -0.0048(9)
C2 0.0174(11) 0.0202(12) 0.0299(13) 0.0054(10) 0.0023(9) 0.0004(9)
C3 0.0223(12) 0.0295(13) 0.0282(13) -0.0018(11) 0.0045(10) 0.0044(10)
C4 0.0239(13) 0.0336(15) 0.0381(15) 0.0036(12) 0.0022(11) 0.0123(11)
C5 0.0223(12) 0.0383(15) 0.0328(14) 0.0055(12) -0.0051(10) 0.0026(11)
C6 0.0303(14) 0.0430(17) 0.0296(14) -0.0086(12) -0.0074(11) -0.0014(12)
C7 0.0264(12) 0.0265(13) 0.0217(12) -0.0011(10) 0.0008(10) -0.0022(10)
C8 0.0185(11) 0.0237(13) 0.0311(13) 0.0010(10) 0.0009(10) 0.0002(10)
C9 0.0187(11) 0.0218(12) 0.0263(12) 0.0030(10) -0.0032(9) -0.0023(9)
C10 0.0230(12) 0.0246(13) 0.0220(12) -0.0005(10) 0.0012(9) -0.0012(10)
C11 0.0220(12) 0.0226(12) 0.0293(13) -0.0027(10) 0.0014(10) 0.0025(10)

loop_
_atom_type_symbol
_atom_type_description
_atom_type_scat_dispersion_real
_atom_type_scat_dispersion_imag
_atom_type_scat_source
C C 0.0033 0.0016 'International Tables Vol C Tables 4.2.6.8 and 6.1.1.4'
H H 0.0000 0.0000 'International Tables Vol C Tables 4.2.6.8 and 6.1.1.4'
N N 0.0061 0.0033 'International Tables Vol C Tables 4.2.6.8 and 6.1.1.4'

loop_
_geom_angle_atom_site_label_1
_geom_angle_atom_site_label_2
_geom_angle_atom_site_label_3
_geom_angle
C1 N1 C6 120.1(2)
C1 N1 C5 120.4(2)
C6 N1 C5 116.9(2)
N1 C1 C7 121.0(2)
N1 C1 C2 120.6(2)
C7 C1 C2 118.4(2)
C10 C2 C1 119.2(2)
C10 C2 C3 120.5(2)
C1 C2 C3 120.3(2)
C2 C3 C4 111.0(2)
C5 C4 C3 110.0(2)
N1 C5 C4 111.2(2)
C8 C7 C1 121.0(2)
C7 C8 C9 120.5(2)
C8 C9 C10 118.8(2)
C8 C9 C11 121.2(2)
C10 C9 C11 120.0(2)
C2 C10 C9 121.9(2)
N2 C11 C9 179.0(3)

loop_
_geom_bond_atom_site_label_1
_geom_bond_atom_site_label_2
_geom_bond_distance
N1 C1 1.374(3)
N1 C6 1.444(3)
N1 C5 1.455(3)
N2 C11 1.146(3)
C1 C7 1.411(3)
C1 C2 1.422(3)
C2 C10 1.383(3)
C2 C3 1.502(3)
C3 C4 1.531(3)
C4 C5 1.505(4)
C7 C8 1.381(3)
C8 C9 1.395(3)
C9 C10 1.398(3)
C9 C11 1.438(3)

loop_
_cod_related_entry_id
_cod_related_entry_database
_cod_related_entry_code
1 ChemSpider 27224669
